data_7126642
loop_
_publ_author_name
'Barnett, Harrison J.'
'Hill, Anthony F.'

_publ_section_title
;
 Halogenation of A-frame \m-carbido complexes: a diamagnetic rhodium(ii)
 carbido complex.
;
_journal_issue 56
_journal_name_full 'Chemical communications (Cambridge, England)'
_journal_page_first 7738
_journal_page_last 7740
_journal_paper_doi 10.1039/d0cc02349c
_journal_volume 56
_journal_year 2020
_chemical_formula_moiety 'C69 H56 Cl2 Fe2 P4 Rh2, 2(C H2 Cl2)'
_chemical_formula_sum 'C71 H60 Cl6 Fe2 P4 Rh2'
_chemical_formula_weight 1567.29
_space_group_crystal_system monoclinic
_space_group_IT_number 14
_space_group_name_Hall '-P 2ybc'
_space_group_name_H-M_alt 'P 1 21/c 1'
_atom_sites_solution_hydrogens geom
_audit_creation_date 2018-03-23
_audit_creation_method
;
Olex2 1.2
(compiled 2017.08.10 svn.r3458 for OlexSys, GUI svn.r5381)
;
_audit_update_record
;
2018-09-15 deposited with the CCDC.	2020-05-28 downloaded from the CCDC.
;
_cell_angle_alpha 90
_cell_angle_beta 90.747(2)
_cell_angle_gamma 90
_cell_formula_units_Z 4
_cell_length_a 13.1742(3)
_cell_length_b 26.8362(6)
_cell_length_c 18.2963(3)
_cell_measurement_reflns_used 22265
_cell_measurement_temperature 150.01(10)
_cell_measurement_theta_max 28.1970
_cell_measurement_theta_min 3.5250
_cell_volume 6468.0(2)
_computing_cell_refinement 'CrysAlisPro 1.171.38.46 (Rigaku OD, 2015)'
_computing_data_collection 'CrysAlisPro 1.171.38.46 (Rigaku OD, 2015)'
_computing_data_reduction 'CrysAlisPro 1.171.38.46 (Rigaku OD, 2015)'
_computing_molecular_graphics 'Olex2 (Dolomanov et al., 2009)'
_computing_publication_material 'Olex2 (Dolomanov et al., 2009)'
_computing_structure_refinement 'ShelXL (Sheldrick, 2015)'
_computing_structure_solution 'ShelXT (Sheldrick, 2015)'
_diffrn_ambient_environment N~2~
_diffrn_ambient_temperature 150.01(10)
_diffrn_detector 'CCD plate'
_diffrn_detector_area_resol_mean 10.3744
_diffrn_detector_type Atlas
_diffrn_measured_fraction_theta_full 0.998
_diffrn_measured_fraction_theta_max 0.998
_diffrn_measurement_details
;
List of Runs (angles in degrees, time in seconds):

  # Type    Start    End  Width  t~exp~   \w     \q     \k     \f   Frames
#--------------------------------------------------------------------------
  1  \w    -39.00  62.00   1.00   40.00    --  -11.22  57.00  60.00  101
  2  \w    -20.00  30.00   1.00   40.00    --  -11.22 -99.00 120.00   50
  3  \w    -39.00  62.00   1.00   40.00    --  -11.22  57.00-120.00  101
  4  \w    -98.00 -34.00   1.00   40.00    --  -11.22 178.00-150.00   64
  5  \w    -52.00  69.00   1.00   40.00    --  -11.22  19.00-180.00  121
  6  \w    -39.00  62.00   1.00   40.00    --  -11.22  57.00 -30.00  101
  7  \w    -20.00  30.00   1.00   40.00    --  -11.22 -99.00-150.00   50
  8  \w    -20.00  30.00   1.00   40.00    --  -11.22 -99.00 -30.00   50
  9  \w    -83.00  -4.00   1.00   40.00    --  -11.22 -57.00 120.00   79
 10  \w    -20.00  30.00   1.00   40.00    --  -11.22 -99.00  30.00   50
;
_diffrn_measurement_device 'four-circle diffractometer'
_diffrn_measurement_device_type 'New Xcalibur, Atlas'
_diffrn_measurement_method '\w scans'
_diffrn_orient_matrix_type 'CrysAlisPro convention (1999,Acta A55,543-557)'
_diffrn_orient_matrix_UB_11 0.0535038000
_diffrn_orient_matrix_UB_12 0.0016060000
_diffrn_orient_matrix_UB_13 0.0042168000
_diffrn_orient_matrix_UB_21 0.0049852000
_diffrn_orient_matrix_UB_22 -0.0243345000
_diffrn_orient_matrix_UB_23 -0.0146749000
_diffrn_orient_matrix_UB_31 0.0035074000
_diffrn_orient_matrix_UB_32 0.0102065000
_diffrn_orient_matrix_UB_33 -0.0356233000
_diffrn_radiation_monochromator graphite
_diffrn_radiation_probe x-ray
_diffrn_radiation_type MoK\a
_diffrn_radiation_wavelength 0.71073
_diffrn_reflns_av_R_equivalents 0.0838
_diffrn_reflns_av_unetI/netI 0.0481
_diffrn_reflns_Laue_measured_fraction_full 0.998
_diffrn_reflns_Laue_measured_fraction_max 0.998
_diffrn_reflns_limit_h_max 16
_diffrn_reflns_limit_h_min -16
_diffrn_reflns_limit_k_max 33
_diffrn_reflns_limit_k_min -33
_diffrn_reflns_limit_l_max 22
_diffrn_reflns_limit_l_min -22
_diffrn_reflns_number 131471
_diffrn_reflns_point_group_measured_fraction_full 0.998
_diffrn_reflns_point_group_measured_fraction_max 0.998
_diffrn_reflns_theta_full 25.242
_diffrn_reflns_theta_max 26.372
_diffrn_reflns_theta_min 3.361
_diffrn_source 'fine-focus sealed X-ray tube'
_diffrn_source_type 'Enhance (Mo) X-ray Source'
_exptl_absorpt_coefficient_mu 1.331
_exptl_absorpt_correction_T_max 1.00000
_exptl_absorpt_correction_T_min 0.92028
_exptl_absorpt_correction_type multi-scan
_exptl_absorpt_process_details
;
CrysAlisPro 1.171.38.46 (Rigaku Oxford Diffraction, 2015)
Empirical absorption correction using spherical harmonics,
 implemented in SCALE3 ABSPACK scaling algorithm.
;
_exptl_crystal_colour red
_exptl_crystal_colour_primary red
_exptl_crystal_density_diffrn 1.609
_exptl_crystal_description block
_exptl_crystal_F_000 3160
_exptl_crystal_size_max 0.309
_exptl_crystal_size_mid 0.183
_exptl_crystal_size_min 0.106
_refine_diff_density_max 1.007
_refine_diff_density_min -0.602
_refine_diff_density_rms 0.108
_refine_ls_extinction_method none
_refine_ls_goodness_of_fit_ref 1.103
_refine_ls_hydrogen_treatment constr
_refine_ls_matrix_type full
_refine_ls_number_parameters 794
_refine_ls_number_reflns 13206
_refine_ls_number_restraints 444
_refine_ls_restrained_S_all 1.110
_refine_ls_R_factor_all 0.0740
_refine_ls_R_factor_gt 0.0480
_refine_ls_shift/su_max 0.002
_refine_ls_shift/su_mean 0.000
_refine_ls_structure_factor_coef Fsqd
_refine_ls_weighting_details 'w=1/[\s^2^(Fo^2^)+(0.0319P)^2^+18.5762P] where P=(Fo^2^+2Fc^2^)/3'
_refine_ls_weighting_scheme calc
_refine_ls_wR_factor_gt 0.0975
_refine_ls_wR_factor_ref 0.1091
_reflns_Friedel_coverage 0.000
_reflns_number_gt 10044
_reflns_number_total 13206
_reflns_threshold_expression 'I > 2\s(I)'
_cod_data_source_file d0cc02349c3.cif
_cod_data_source_block hb_1015_1_scale
_cod_depositor_comments 'Adding full bibliography for 7126642--7126643.cif.'
_cod_database_code 7126642
_shelx_shelxl_version_number 2016/6
_shelx_space_group_comment
;
The symmetry employed for this shelxl refinement is uniquely defined
by the following loop, which should always be used as a source of
symmetry information in preference to the above space-group names.
They are only intended as comments.
;
_reflns_odcompleteness_completeness 99.74
_reflns_odcompleteness_iscentric 1
_reflns_odcompleteness_theta 26.32
_olex2_refinement_description
;
1. Fixed Uiso
 At 1.2 times of:
  All C(H) groups, All C(H,H) groups
2. Uiso/Uaniso restraints and constraints
Cl21 \\sim Cl22 \\sim C121: within 1.7A with sigma of 0.01 and sigma for
terminal atoms of 0.04
All non-hydrogen atoms have similar U: within 1.7A with sigma of 0.01 and sigma
for terminal atoms of 0.02
3. Others
 Sof(Cl32)=Sof(Cl31)=Sof(C122)=Sof(H12C)=Sof(H12D)=1-FVAR(1)
 Sof(Cl21)=Sof(Cl22)=Sof(C121)=Sof(H12A)=Sof(H12B)=FVAR(1)
4.a Secondary CH2 refined with riding coordinates:
 C111(H11A,H11B), C121(H12A,H12B), C122(H12C,H12D)
4.b Aromatic/amide H refined with riding coordinates:
 C12(H12), C13(H13), C14(H14), C15(H15), C16(H16), C22(H22), C23(H23),
 C24(H24), C25(H25), C26(H26), C32(H32), C33(H33), C34(H34), C35(H35), C36(H36),
  C42(H42), C43(H43), C44(H44), C45(H45), C46(H46), C52(H52), C53(H53),
 C54(H54), C55(H55), C56(H56), C58(H58), C59(H59), C60(H60), C62(H62), C63(H63),
  C64(H64), C65(H65), C66(H66), C72(H72), C73(H73), C74(H74), C75(H75),
 C76(H76), C82(H82), C83(H83), C84(H84), C85(H85), C86(H86), C92(H92), C93(H93),
  C94(H94), C95(H95), C96(H96), C101(H101), C103(H103), C104(H104), C105(H105),
 C107(H107), C108(H108), C109(H109), C110(H110)
;
_ins_header
;
TITL HB_1015_1_scale in P2(1)/c 
REM P2(1)/c (#14 in standard setting)
CELL 0.71073  13.174193  26.836214  18.296303  90.0000  90.7475  90.0000
ZERR    4.00   0.000297   0.000596   0.000328   0.0000   0.0019   0.0000
LATT  1
SYMM -x, y+1/2,-z+1/2 
SFAC C H P Cl Fe Rh
UNIT 276.00 224.00 16.00 8.00 8.00 8.00
TREF
HKLF 4
END
;
_olex2_submission_special_instructions 'No special instructions were received'
_oxdiff_exptl_absorpt_empirical_details
;
Empirical correction (ABSPACK) includes:
- Absorption correction using spherical harmonics
- Frame scaling
;
_oxdiff_exptl_absorpt_empirical_full_max 1.169
_oxdiff_exptl_absorpt_empirical_full_min 0.894

loop_
_space_group_symop_operation_xyz
'x, y, z'
'-x, y+1/2, -z+1/2'
'-x, -y, -z'
'x, -y-1/2, z-1/2'

loop_
_atom_site_label
_atom_site_type_symbol
_atom_site_fract_x
_atom_site_fract_y
_atom_site_fract_z
_atom_site_U_iso_or_equiv
_atom_site_adp_type
_atom_site_occupancy
_atom_site_site_symmetry_order
_atom_site_calc_flag
_atom_site_refinement_flags_posn
_atom_site_refinement_flags_adp
_atom_site_refinement_flags_occupancy
_atom_site_disorder_assembly
_atom_site_disorder_group
Rh1 Rh 0.66839(3) 0.34838(2) 0.80564(2) 0.02236(9) Uani 1 1 d . . . . .
Rh2 Rh 0.81618(3) 0.43012(2) 0.69961(2) 0.02176(9) Uani 1 1 d . . . . .
Fe1 Fe 0.94019(5) 0.32486(3) 0.90156(3) 0.02658(15) Uani 1 1 d . . . . .
Fe2 Fe 0.57094(6) 0.35370(3) 0.57308(4) 0.03468(18) Uani 1 1 d . . . . .
Cl1 Cl 0.58298(10) 0.29941(5) 0.89548(6) 0.0359(3) Uani 1 1 d . . . . .
Cl2 Cl 0.91145(9) 0.50362(4) 0.66503(6) 0.0314(3) Uani 1 1 d . . . . .
P1 P 0.71911(9) 0.39650(5) 0.90520(6) 0.0243(3) Uani 1 1 d . . . . .
P2 P 0.96920(9) 0.39442(4) 0.73790(6) 0.0226(2) Uani 1 1 d . . . . .
P3 P 0.62056(9) 0.28563(4) 0.72208(6) 0.0247(3) Uani 1 1 d . . . . .
P4 P 0.69039(9) 0.46155(4) 0.61907(6) 0.0242(3) Uani 1 1 d . . . . .
C1 C 0.7400(3) 0.38574(16) 0.7444(2) 0.0213(9) Uani 1 1 d . . . . .
C11 C 0.6298(4) 0.40252(18) 0.9811(2) 0.0311(10) Uani 1 1 d . U . . .
C12 C 0.5401(5) 0.4270(2) 0.9686(3) 0.0600(16) Uani 1 1 d . U . . .
H12 H 0.523060 0.437933 0.921826 0.072 Uiso 1 1 calc R U . . .
C13 C 0.4741(5) 0.4355(3) 1.0267(4) 0.0747(19) Uani 1 1 d . U . . .
H13 H 0.413183 0.452203 1.018442 0.090 Uiso 1 1 calc R U . . .
C14 C 0.4988(5) 0.4193(3) 1.0951(3) 0.0613(17) Uani 1 1 d . U . . .
H14 H 0.454890 0.425585 1.133458 0.074 Uiso 1 1 calc R U . . .
C15 C 0.5859(4) 0.3944(2) 1.1081(3) 0.0484(14) Uani 1 1 d . U . . .
H15 H 0.601629 0.382984 1.154876 0.058 Uiso 1 1 calc R U . . .
C16 C 0.6520(4) 0.3858(2) 1.0508(3) 0.0401(12) Uani 1 1 d . U . . .
H16 H 0.712068 0.368527 1.059641 0.048 Uiso 1 1 calc R U . . .
C21 C 0.7537(3) 0.46203(17) 0.8975(2) 0.0277(10) Uani 1 1 d . U . . .
C22 C 0.8008(4) 0.48725(19) 0.9554(3) 0.0338(11) Uani 1 1 d . U . . .
H22 H 0.820060 0.469631 0.997101 0.041 Uiso 1 1 calc R U . . .
C23 C 0.8192(4) 0.53728(19) 0.9521(3) 0.0393(12) Uani 1 1 d . U . . .
H23 H 0.851808 0.553242 0.990894 0.047 Uiso 1 1 calc R U . . .
C24 C 0.7893(4) 0.5642(2) 0.8912(3) 0.0431(13) Uani 1 1 d . U . . .
H24 H 0.802218 0.598213 0.888760 0.052 Uiso 1 1 calc R U . . .
C25 C 0.7403(4) 0.54043(19) 0.8341(3) 0.0378(12) Uani 1 1 d . U . . .
H25 H 0.719345 0.558515 0.793276 0.045 Uiso 1 1 calc R U . . .
C26 C 0.7223(4) 0.48960(17) 0.8375(2) 0.0287(10) Uani 1 1 d . U . . .
H26 H 0.688676 0.473851 0.798871 0.034 Uiso 1 1 calc R U . . .
C31 C 1.0344(3) 0.37126(18) 0.6565(2) 0.0278(10) Uani 1 1 d . U . . .
C32 C 1.0599(4) 0.40459(19) 0.6014(2) 0.0332(11) Uani 1 1 d . U . . .
H32 H 1.043013 0.438089 0.605894 0.040 Uiso 1 1 calc R U . . .
C33 C 1.1106(4) 0.3881(2) 0.5398(3) 0.0429(13) Uani 1 1 d . U . . .
H33 H 1.127585 0.410610 0.503245 0.051 Uiso 1 1 calc R U . . .
C34 C 1.1352(4) 0.3392(2) 0.5329(3) 0.0470(14) Uani 1 1 d . U . . .
H34 H 1.169434 0.328312 0.491665 0.056 Uiso 1 1 calc R U . . .
C35 C 1.1099(5) 0.3054(2) 0.5865(3) 0.0493(14) Uani 1 1 d . U . . .
H35 H 1.126687 0.271986 0.581274 0.059 Uiso 1 1 calc R U . . .
C36 C 1.0593(4) 0.3213(2) 0.6483(3) 0.0386(12) Uani 1 1 d . U . . .
H36 H 1.042100 0.298478 0.684344 0.046 Uiso 1 1 calc R U . . .
C41 C 1.0620(4) 0.43750(17) 0.7789(2) 0.0279(10) Uani 1 1 d . U . . .
C42 C 1.0268(4) 0.47641(18) 0.8218(2) 0.0336(11) Uani 1 1 d . U . . .
H42 H 0.957525 0.480241 0.829123 0.040 Uiso 1 1 calc R U . . .
C43 C 1.0951(5) 0.5096(2) 0.8535(3) 0.0460(13) Uani 1 1 d . U . . .
H43 H 1.071574 0.535403 0.882660 0.055 Uiso 1 1 calc R U . . .
C44 C 1.1973(5) 0.5043(2) 0.8421(3) 0.0461(13) Uani 1 1 d . U . . .
H44 H 1.242709 0.526897 0.862940 0.055 Uiso 1 1 calc R U . . .
C45 C 1.2332(4) 0.4655(2) 0.7998(3) 0.0432(13) Uani 1 1 d . U . . .
H45 H 1.302586 0.461724 0.792722 0.052 Uiso 1 1 calc R U . . .
C46 C 1.1654(4) 0.43250(19) 0.7680(2) 0.0332(11) Uani 1 1 d . U . . .
H46 H 1.189333 0.406672 0.739091 0.040 Uiso 1 1 calc R U . . .
C51 C 0.8278(3) 0.36667(18) 0.9480(2) 0.0264(10) Uani 1 1 d . U . . .
C52 C 0.9261(4) 0.3866(2) 0.9658(2) 0.0335(11) Uani 1 1 d . U . . .
H52 H 0.949226 0.418391 0.954490 0.040 Uiso 1 1 calc R U . . .
C53 C 0.9812(4) 0.3496(2) 1.0035(3) 0.0415(12) Uani 1 1 d . U . . .
H53 H 1.047000 0.352906 1.021923 0.050 Uiso 1 1 calc R U . . .
C54 C 0.9206(4) 0.3068(2) 1.0088(3) 0.0417(13) Uani 1 1 d . U . . .
H54 H 0.939706 0.277032 1.031142 0.050 Uiso 1 1 calc R U . . .
C55 C 0.8256(4) 0.31623(19) 0.9744(2) 0.0325(11) Uani 1 1 d . U . . .
H55 H 0.771832 0.293954 0.969750 0.039 Uiso 1 1 calc R U . . .
C56 C 1.0657(3) 0.32538(18) 0.8383(2) 0.0290(10) Uani 1 1 d . U . . .
H56 H 1.123782 0.344252 0.847005 0.035 Uiso 1 1 calc R U . . .
C57 C 0.9787(3) 0.34048(16) 0.7965(2) 0.0247(9) Uani 1 1 d . U . . .
C58 C 0.9082(4) 0.30007(17) 0.7976(2) 0.0282(10) Uani 1 1 d . U . . .
H58 H 0.844820 0.299534 0.774606 0.034 Uiso 1 1 calc R U . . .
C59 C 0.9508(4) 0.26136(19) 0.8393(3) 0.0334(11) Uani 1 1 d . U . . .
H59 H 0.920330 0.230848 0.848914 0.040 Uiso 1 1 calc R U . . .
C60 C 1.0474(4) 0.27641(18) 0.8640(3) 0.0341(11) Uani 1 1 d . U . . .
H60 H 1.091876 0.257452 0.892408 0.041 Uiso 1 1 calc R U . . .
C61 C 0.6881(3) 0.22661(17) 0.7352(2) 0.0256(9) Uani 1 1 d . U . . .
C62 C 0.6747(4) 0.19881(18) 0.7987(3) 0.0347(11) Uani 1 1 d . U . . .
H62 H 0.631521 0.210416 0.834681 0.042 Uiso 1 1 calc R U . . .
C63 C 0.7252(4) 0.15410(19) 0.8085(3) 0.0382(12) Uani 1 1 d . U . . .
H63 H 0.714961 0.135819 0.850932 0.046 Uiso 1 1 calc R U . . .
C64 C 0.7899(4) 0.1363(2) 0.7568(3) 0.0390(12) Uani 1 1 d . U . . .
H64 H 0.822853 0.105996 0.763547 0.047 Uiso 1 1 calc R U . . .
C65 C 0.8055(4) 0.1640(2) 0.6944(3) 0.0403(12) Uani 1 1 d . U . . .
H65 H 0.850443 0.152689 0.659301 0.048 Uiso 1 1 calc R U . . .
C66 C 0.7546(4) 0.20858(19) 0.6836(2) 0.0324(11) Uani 1 1 d . U . . .
H66 H 0.765322 0.226694 0.641111 0.039 Uiso 1 1 calc R U . . .
C71 C 0.4870(4) 0.26770(19) 0.7290(3) 0.0327(11) Uani 1 1 d . U . . .
C72 C 0.4191(4) 0.3018(2) 0.7594(3) 0.0401(12) Uani 1 1 d . U . . .
H72 H 0.442642 0.332061 0.777817 0.048 Uiso 1 1 calc R U . . .
C73 C 0.3171(4) 0.2903(3) 0.7618(3) 0.0550(15) Uani 1 1 d . U . . .
H73 H 0.271844 0.313086 0.781603 0.066 Uiso 1 1 calc R U . . .
C74 C 0.2819(5) 0.2460(3) 0.7357(4) 0.0600(16) Uani 1 1 d . U . . .
H74 H 0.212930 0.238911 0.737317 0.072 Uiso 1 1 calc R U . . .
C75 C 0.3477(4) 0.2118(2) 0.7069(3) 0.0535(15) Uani 1 1 d . U . . .
H75 H 0.323394 0.181325 0.689915 0.064 Uiso 1 1 calc R U . . .
C76 C 0.4515(4) 0.2228(2) 0.7030(3) 0.0416(12) Uani 1 1 d . U . . .
H76 H 0.496140 0.199805 0.682954 0.050 Uiso 1 1 calc R U . . .
C81 C 0.6368(4) 0.52280(17) 0.6414(2) 0.0279(10) Uani 1 1 d . U . . .
C82 C 0.6932(4) 0.56626(18) 0.6329(2) 0.0315(10) Uani 1 1 d . U . . .
H82 H 0.758617 0.564658 0.614606 0.038 Uiso 1 1 calc R U . . .
C83 C 0.6518(4) 0.61191(19) 0.6517(3) 0.0403(12) Uani 1 1 d . U . . .
H83 H 0.689457 0.640882 0.645539 0.048 Uiso 1 1 calc R U . . .
C84 C 0.5553(5) 0.6146(2) 0.6793(3) 0.0467(13) Uani 1 1 d . U . . .
H84 H 0.527895 0.645406 0.691518 0.056 Uiso 1 1 calc R U . . .
C85 C 0.4994(4) 0.5720(2) 0.6888(3) 0.0470(13) Uani 1 1 d . U . . .
H85 H 0.434416 0.573832 0.707860 0.056 Uiso 1 1 calc R U . . .
C86 C 0.5403(4) 0.5260(2) 0.6699(3) 0.0375(12) Uani 1 1 d . U . . .
H86 H 0.502305 0.497212 0.676387 0.045 Uiso 1 1 calc R U . . .
C91 C 0.7441(4) 0.46950(17) 0.5284(2) 0.0279(10) Uani 1 1 d . U . . .
C92 C 0.8279(4) 0.44161(18) 0.5085(2) 0.0329(11) Uani 1 1 d . U . . .
H92 H 0.858281 0.420242 0.542260 0.039 Uiso 1 1 calc R U . . .
C93 C 0.8666(4) 0.44527(19) 0.4388(3) 0.0370(11) Uani 1 1 d . U . . .
H93 H 0.923373 0.426742 0.426096 0.044 Uiso 1 1 calc R U . . .
C94 C 0.8209(4) 0.47656(19) 0.3881(3) 0.0365(11) Uani 1 1 d . U . . .
H94 H 0.846713 0.478911 0.341157 0.044 Uiso 1 1 calc R U . . .
C95 C 0.7374(4) 0.50415(19) 0.4069(3) 0.0368(11) Uani 1 1 d . U . . .
H95 H 0.706371 0.524889 0.372535 0.044 Uiso 1 1 calc R U . . .
C96 C 0.6993(4) 0.50114(18) 0.4769(2) 0.0316(10) Uani 1 1 d . U . . .
H96 H 0.643471 0.520333 0.489672 0.038 Uiso 1 1 calc R U . . .
C101 C 0.5149(3) 0.40070(17) 0.6495(3) 0.0305(10) Uani 1 1 d . U . . .
H101 H 0.526239 0.398915 0.699738 0.037 Uiso 1 1 calc R U . . .
C102 C 0.5764(4) 0.42666(17) 0.5986(2) 0.0301(10) Uani 1 1 d . U . . .
C103 C 0.5297(4) 0.41988(19) 0.5277(3) 0.0401(12) Uani 1 1 d . U . . .
H103 H 0.552654 0.433189 0.483959 0.048 Uiso 1 1 calc R U . . .
C104 C 0.4433(4) 0.3897(2) 0.5359(3) 0.0473(13) Uani 1 1 d . U . . .
H104 H 0.399960 0.379096 0.498444 0.057 Uiso 1 1 calc R U . . .
C105 C 0.4338(4) 0.3781(2) 0.6106(3) 0.0424(12) Uani 1 1 d . U . . .
H105 H 0.382702 0.358914 0.630975 0.051 Uiso 1 1 calc R U . . .
C106 C 0.6333(4) 0.29530(17) 0.6252(2) 0.0320(11) Uani 1 1 d . U . . .
C107 C 0.7109(4) 0.32319(18) 0.5916(2) 0.0347(11) Uani 1 1 d . U . . .
H107 H 0.766115 0.337965 0.615209 0.042 Uiso 1 1 calc R U . . .
C108 C 0.6896(5) 0.32464(19) 0.5151(3) 0.0469(14) Uani 1 1 d . U . . .
H108 H 0.728218 0.340743 0.480040 0.056 Uiso 1 1 calc R U . . .
C109 C 0.5997(5) 0.2974(2) 0.5018(3) 0.0528(15) Uani 1 1 d . U . . .
H109 H 0.568213 0.292857 0.456513 0.063 Uiso 1 1 calc R U . . .
C110 C 0.5659(5) 0.27825(19) 0.5683(3) 0.0437(13) Uani 1 1 d . U . . .
H110 H 0.509415 0.257960 0.574539 0.052 Uiso 1 1 calc R U . . .
Cl11 Cl 0.93198(13) 0.64216(6) 0.65091(8) 0.0563(4) Uani 1 1 d . . . . .
Cl12 Cl 0.93024(13) 0.66406(7) 0.80618(8) 0.0616(4) Uani 1 1 d . . . . .
C111 C 0.9277(6) 0.6179(2) 0.7388(3) 0.0643(18) Uani 1 1 d . . . . .
H11A H 0.985124 0.595748 0.746361 0.077 Uiso 1 1 calc R U . . .
H11B H 0.866253 0.598314 0.743777 0.077 Uiso 1 1 calc R U . . .
Cl21 Cl 0.3045(2) 0.37594(13) 0.92102(18) 0.0712(12) Uani 0.562(5) 1 d . . P A 1
Cl22 Cl 0.2796(4) 0.2879(3) 1.0071(3) 0.146(3) Uani 0.562(5) 1 d . U P A 1
C121 C 0.3624(18) 0.3277(9) 0.9769(15) 0.110(5) Uani 0.562(5) 1 d . U P A 1
H12A H 0.412457 0.310080 0.948288 0.132 Uiso 0.562(5) 1 calc R U P A 1
H12B H 0.397328 0.342987 1.018119 0.132 Uiso 0.562(5) 1 calc R U P A 1
Cl32 Cl 0.3379(4) 0.2383(2) 0.9589(4) 0.105(2) Uani 0.438(5) 1 d . . P A 2
Cl31 Cl 0.2512(4) 0.3320(3) 0.9853(4) 0.135(3) Uani 0.438(5) 1 d . U P A 2
C122 C 0.355(2) 0.3016(12) 0.976(2) 0.114(5) Uani 0.438(5) 1 d . U P A 2
H12C H 0.395745 0.305396 1.020308 0.137 Uiso 0.438(5) 1 calc R U P A 2
H12D H 0.392824 0.316093 0.936161 0.137 Uiso 0.438(5) 1 calc R U P A 2

loop_
_atom_site_aniso_label
_atom_site_aniso_U_11
_atom_site_aniso_U_22
_atom_site_aniso_U_33
_atom_site_aniso_U_23
_atom_site_aniso_U_13
_atom_site_aniso_U_12
Rh1 0.02491(18) 0.02482(19) 0.01742(16) 0.00033(14) 0.00265(13) 0.00079(15)
Rh2 0.02426(18) 0.02298(18) 0.01808(16) 0.00190(13) 0.00194(13) 0.00271(15)
Fe1 0.0255(3) 0.0324(4) 0.0218(3) 0.0044(3) 0.0002(3) 0.0039(3)
Fe2 0.0544(5) 0.0281(4) 0.0213(3) 0.0012(3) -0.0095(3) -0.0023(3)
Cl1 0.0482(7) 0.0336(7) 0.0263(6) 0.0011(5) 0.0118(5) -0.0070(6)
Cl2 0.0353(6) 0.0269(6) 0.0320(6) 0.0048(5) 0.0022(5) -0.0001(5)
P1 0.0251(6) 0.0303(6) 0.0176(5) -0.0008(5) 0.0030(5) 0.0015(5)
P2 0.0242(6) 0.0242(6) 0.0195(5) 0.0000(4) 0.0025(4) 0.0023(5)
P3 0.0276(6) 0.0263(6) 0.0202(5) 0.0001(5) 0.0014(5) 0.0002(5)
P4 0.0294(6) 0.0238(6) 0.0193(5) 0.0009(4) -0.0005(5) 0.0044(5)
C1 0.021(2) 0.023(2) 0.020(2) -0.0033(17) -0.0021(17) 0.0036(18)
C11 0.030(2) 0.036(3) 0.028(2) -0.002(2) 0.0115(19) 0.001(2)
C12 0.057(3) 0.077(4) 0.047(3) 0.020(3) 0.022(3) 0.029(3)
C13 0.063(4) 0.092(4) 0.070(4) 0.021(3) 0.031(3) 0.043(3)
C14 0.066(4) 0.072(4) 0.047(3) 0.007(3) 0.032(3) 0.014(3)
C15 0.049(3) 0.063(4) 0.033(3) -0.007(2) 0.015(2) -0.004(3)
C16 0.040(3) 0.052(3) 0.029(2) -0.003(2) 0.011(2) 0.000(2)
C21 0.028(2) 0.031(2) 0.024(2) -0.0038(18) 0.0063(19) 0.000(2)
C22 0.038(3) 0.035(3) 0.028(2) -0.006(2) 0.002(2) 0.000(2)
C23 0.045(3) 0.037(3) 0.036(3) -0.013(2) -0.001(2) -0.002(2)
C24 0.058(3) 0.030(3) 0.041(3) -0.003(2) 0.012(2) -0.003(2)
C25 0.049(3) 0.033(3) 0.032(2) 0.003(2) 0.007(2) 0.006(2)
C26 0.032(2) 0.031(2) 0.024(2) -0.0046(19) 0.0041(19) 0.005(2)
C31 0.022(2) 0.034(2) 0.027(2) -0.0047(19) 0.0014(18) 0.004(2)
C32 0.035(3) 0.038(3) 0.027(2) -0.001(2) 0.008(2) -0.003(2)
C33 0.045(3) 0.054(3) 0.030(2) -0.002(2) 0.014(2) -0.003(3)
C34 0.047(3) 0.061(3) 0.033(3) -0.010(2) 0.017(2) 0.012(3)
C35 0.059(3) 0.049(3) 0.040(3) -0.005(2) 0.009(3) 0.022(3)
C36 0.048(3) 0.039(3) 0.028(2) 0.001(2) 0.007(2) 0.012(2)
C41 0.031(2) 0.032(2) 0.020(2) 0.0054(18) 0.0012(18) -0.001(2)
C42 0.041(3) 0.036(3) 0.024(2) 0.000(2) 0.000(2) -0.001(2)
C43 0.066(3) 0.043(3) 0.029(2) -0.004(2) -0.005(2) -0.011(3)
C44 0.057(3) 0.049(3) 0.032(3) -0.001(2) -0.008(2) -0.027(3)
C45 0.035(3) 0.061(3) 0.034(3) 0.010(2) -0.005(2) -0.015(3)
C46 0.032(2) 0.044(3) 0.024(2) 0.004(2) -0.0010(19) -0.003(2)
C51 0.024(2) 0.038(3) 0.0165(19) 0.0030(18) 0.0039(17) 0.003(2)
C52 0.033(2) 0.043(3) 0.024(2) -0.006(2) 0.001(2) 0.002(2)
C53 0.039(3) 0.062(3) 0.024(2) 0.001(2) -0.005(2) 0.005(3)
C54 0.049(3) 0.053(3) 0.023(2) 0.012(2) 0.004(2) 0.015(3)
C55 0.035(3) 0.042(3) 0.020(2) 0.008(2) 0.0069(19) 0.004(2)
C56 0.022(2) 0.036(3) 0.030(2) 0.004(2) 0.0063(19) 0.003(2)
C57 0.024(2) 0.026(2) 0.024(2) -0.0002(18) 0.0039(18) 0.0043(19)
C58 0.026(2) 0.031(2) 0.027(2) 0.0011(19) 0.0005(19) 0.002(2)
C59 0.032(2) 0.032(3) 0.036(2) 0.004(2) 0.007(2) 0.003(2)
C60 0.034(3) 0.036(3) 0.033(2) 0.003(2) 0.000(2) 0.014(2)
C61 0.026(2) 0.030(2) 0.021(2) -0.0028(18) -0.0003(18) -0.0043(19)
C62 0.048(3) 0.030(2) 0.027(2) -0.003(2) 0.006(2) -0.001(2)
C63 0.054(3) 0.033(3) 0.027(2) 0.004(2) -0.003(2) 0.001(2)
C64 0.042(3) 0.039(3) 0.036(3) 0.001(2) -0.008(2) 0.011(2)
C65 0.036(3) 0.051(3) 0.034(3) -0.002(2) 0.002(2) 0.012(2)
C66 0.033(2) 0.040(3) 0.024(2) 0.002(2) 0.0014(19) 0.000(2)
C71 0.028(2) 0.037(3) 0.032(2) 0.007(2) -0.005(2) -0.001(2)
C72 0.034(3) 0.043(3) 0.043(3) 0.005(2) 0.003(2) 0.003(2)
C73 0.029(3) 0.071(4) 0.065(4) 0.010(3) 0.002(3) 0.008(3)
C74 0.033(3) 0.072(4) 0.075(4) 0.012(3) -0.010(3) 0.002(3)
C75 0.045(3) 0.056(3) 0.060(3) 0.009(3) -0.020(3) -0.015(3)
C76 0.040(3) 0.042(3) 0.043(3) 0.001(2) -0.005(2) -0.003(2)
C81 0.037(3) 0.027(2) 0.019(2) 0.0015(18) -0.0051(19) 0.009(2)
C82 0.039(3) 0.031(2) 0.025(2) 0.0021(19) -0.004(2) 0.005(2)
C83 0.056(3) 0.027(3) 0.038(3) 0.001(2) -0.010(2) 0.008(2)
C84 0.057(3) 0.039(3) 0.044(3) -0.011(2) -0.004(3) 0.020(3)
C85 0.047(3) 0.051(3) 0.043(3) -0.009(3) 0.003(2) 0.017(3)
C86 0.038(3) 0.040(3) 0.035(3) -0.004(2) 0.000(2) 0.007(2)
C91 0.036(3) 0.026(2) 0.022(2) -0.0004(18) -0.0002(19) 0.003(2)
C92 0.042(3) 0.032(3) 0.025(2) 0.0016(19) 0.001(2) 0.003(2)
C93 0.041(3) 0.039(3) 0.031(2) -0.005(2) 0.009(2) 0.004(2)
C94 0.047(3) 0.040(3) 0.022(2) -0.002(2) 0.005(2) -0.009(2)
C95 0.045(3) 0.039(3) 0.027(2) 0.007(2) -0.004(2) -0.006(2)
C96 0.038(3) 0.032(3) 0.024(2) 0.0033(19) 0.001(2) 0.003(2)
C101 0.030(2) 0.029(2) 0.033(2) 0.0003(19) -0.004(2) 0.002(2)
C102 0.034(2) 0.027(2) 0.030(2) -0.0003(19) -0.008(2) 0.005(2)
C103 0.055(3) 0.033(3) 0.031(2) 0.008(2) -0.016(2) 0.001(2)
C104 0.056(3) 0.039(3) 0.046(3) 0.009(2) -0.026(3) -0.007(3)
C105 0.037(3) 0.041(3) 0.048(3) 0.010(2) -0.013(2) 0.000(2)
C106 0.051(3) 0.024(2) 0.021(2) -0.0009(18) -0.001(2) 0.002(2)
C107 0.053(3) 0.026(2) 0.025(2) -0.0027(19) 0.008(2) 0.008(2)
C108 0.089(4) 0.028(3) 0.023(2) 0.000(2) 0.015(3) 0.005(3)
C109 0.104(4) 0.031(3) 0.023(2) -0.005(2) -0.005(3) -0.001(3)
C110 0.079(4) 0.026(3) 0.026(2) -0.001(2) -0.010(2) -0.003(3)
Cl11 0.0769(11) 0.0452(8) 0.0468(8) 0.0012(6) 0.0043(8) -0.0145(8)
Cl12 0.0643(10) 0.0705(11) 0.0500(9) -0.0132(8) -0.0011(8) -0.0030(8)
C111 0.092(5) 0.055(4) 0.046(3) -0.001(3) -0.001(3) -0.006(4)
Cl21 0.060(2) 0.079(2) 0.075(2) -0.0300(17) -0.0298(16) 0.0232(17)
Cl22 0.085(3) 0.223(7) 0.129(4) 0.085(4) -0.023(3) -0.078(4)
C121 0.043(6) 0.195(12) 0.091(7) 0.002(11) -0.001(6) -0.015(10)
Cl32 0.068(3) 0.084(4) 0.161(6) 0.037(4) -0.018(3) -0.033(3)
Cl31 0.053(3) 0.196(7) 0.154(6) -0.096(5) -0.025(3) 0.041(4)
C122 0.042(7) 0.201(12) 0.099(8) -0.008(11) 0.000(7) 0.002(11)

loop_
_atom_type_symbol
_atom_type_description
_atom_type_scat_dispersion_real
_atom_type_scat_dispersion_imag
_atom_type_scat_source
C C 0.0033 0.0016 'International Tables Vol C Tables 4.2.6.8 and 6.1.1.4'
H H 0.0000 0.0000 'International Tables Vol C Tables 4.2.6.8 and 6.1.1.4'
Cl Cl 0.1484 0.1585 'International Tables Vol C Tables 4.2.6.8 and 6.1.1.4'
Fe Fe 0.3463 0.8444 'International Tables Vol C Tables 4.2.6.8 and 6.1.1.4'
P P 0.1023 0.0942 'International Tables Vol C Tables 4.2.6.8 and 6.1.1.4'
Rh Rh -1.1178 0.9187 'International Tables Vol C Tables 4.2.6.8 and 6.1.1.4'

loop_
_exptl_crystal_face_index_h
_exptl_crystal_face_index_k
_exptl_crystal_face_index_l
_exptl_crystal_face_perp_dist
2 37 4 0.0854
-2 -37 -4 0.0854
-1 -1 26 0.1399
1 1 -26 0.1399
18 -8 -1 0.0528
-18 8 1 0.0528

loop_
_geom_angle_atom_site_label_1
_geom_angle_atom_site_label_2
_geom_angle_atom_site_label_3
_geom_angle
_geom_angle_site_symmetry_1
_geom_angle_site_symmetry_3
_geom_angle_publ_flag
P1 Rh1 Cl1 84.25(4) . . ?
P1 Rh1 P3 167.97(4) . . ?
P3 Rh1 Cl1 85.93(4) . . ?
C1 Rh1 Cl1 175.22(14) . . ?
C1 Rh1 P1 91.77(13) . . ?
C1 Rh1 P3 97.68(13) . . ?
P2 Rh2 Cl2 87.95(4) . . ?
P2 Rh2 P4 158.77(4) . . ?
P4 Rh2 Cl2 84.72(4) . . ?
C1 Rh2 Cl2 165.53(13) . . ?
C1 Rh2 P2 94.47(14) . . ?
C1 Rh2 P4 97.59(14) . . ?
C51 Fe1 C58 114.87(18) . . ?
C51 Fe1 C59 137.57(19) . . ?
C52 Fe1 C51 41.04(19) . . ?
C52 Fe1 C53 40.2(2) . . ?
C52 Fe1 C58 141.01(19) . . ?
C52 Fe1 C59 177.9(2) . . ?
C52 Fe1 C60 141.1(2) . . ?
C53 Fe1 C51 68.18(19) . . ?
C53 Fe1 C58 176.5(2) . . ?
C53 Fe1 C59 139.0(2) . . ?
C54 Fe1 C51 68.33(19) . . ?
C54 Fe1 C52 68.0(2) . . ?
C54 Fe1 C53 40.2(2) . . ?
C54 Fe1 C58 141.8(2) . . ?
C54 Fe1 C59 110.2(2) . . ?
C54 Fe1 C60 105.6(2) . . ?
C55 Fe1 C51 41.14(18) . . ?
C55 Fe1 C52 69.0(2) . . ?
C55 Fe1 C53 68.3(2) . . ?
C55 Fe1 C54 40.6(2) . . ?
C55 Fe1 C58 115.1(2) . . ?
C55 Fe1 C59 108.9(2) . . ?
C55 Fe1 C60 131.9(2) . . ?
C56 Fe1 C51 146.10(19) . . ?
C56 Fe1 C52 113.8(2) . . ?
C56 Fe1 C53 108.1(2) . . ?
C56 Fe1 C54 131.6(2) . . ?
C56 Fe1 C55 171.19(19) . . ?
C56 Fe1 C57 41.09(18) . . ?
C56 Fe1 C58 68.47(19) . . ?
C56 Fe1 C59 68.14(19) . . ?
C56 Fe1 C60 40.70(19) . . ?
C57 Fe1 C51 117.93(17) . . ?
C57 Fe1 C52 113.70(19) . . ?
C57 Fe1 C53 136.7(2) . . ?
C57 Fe1 C54 172.7(2) . . ?
C57 Fe1 C55 146.62(18) . . ?
C57 Fe1 C58 40.86(18) . . ?
C57 Fe1 C59 68.17(18) . . ?
C57 Fe1 C60 68.42(18) . . ?
C58 Fe1 C59 39.89(18) . . ?
C60 Fe1 C51 172.97(19) . . ?
C60 Fe1 C53 109.7(2) . . ?
C60 Fe1 C58 67.48(19) . . ?
C60 Fe1 C59 40.0(2) . . ?
C101 Fe2 C103 68.9(2) . . ?
C101 Fe2 C104 68.4(2) . . ?
C101 Fe2 C105 40.5(2) . . ?
C101 Fe2 C107 118.08(19) . . ?
C101 Fe2 C108 151.4(2) . . ?
C101 Fe2 C109 167.3(2) . . ?
C102 Fe2 C101 41.24(19) . . ?
C102 Fe2 C103 41.74(19) . . ?
C102 Fe2 C104 69.3(2) . . ?
C102 Fe2 C105 68.9(2) . . ?
C102 Fe2 C107 108.8(2) . . ?
C102 Fe2 C108 117.6(2) . . ?
C102 Fe2 C109 149.8(2) . . ?
C102 Fe2 C110 169.04(19) . . ?
C103 Fe2 C104 40.4(2) . . ?
C103 Fe2 C105 68.0(2) . . ?
C103 Fe2 C107 130.9(2) . . ?
C103 Fe2 C108 108.8(2) . . ?
C103 Fe2 C109 116.0(2) . . ?
C104 Fe2 C105 40.3(2) . . ?
C104 Fe2 C108 129.4(2) . . ?
C105 Fe2 C108 167.1(2) . . ?
C106 Fe2 C101 107.94(19) . . ?
C106 Fe2 C102 129.49(19) . . ?
C106 Fe2 C103 169.6(2) . . ?
C106 Fe2 C104 148.9(2) . . ?
C106 Fe2 C105 116.6(2) . . ?
C106 Fe2 C107 40.9(2) . . ?
C106 Fe2 C108 68.9(2) . . ?
C106 Fe2 C109 69.3(2) . . ?
C106 Fe2 C110 41.7(2) . . ?
C107 Fe2 C104 168.5(2) . . ?
C107 Fe2 C105 150.59(19) . . ?
C107 Fe2 C108 40.7(2) . . ?
C109 Fe2 C104 107.2(2) . . ?
C109 Fe2 C105 128.7(3) . . ?
C109 Fe2 C107 68.5(2) . . ?
C109 Fe2 C108 40.4(2) . . ?
C110 Fe2 C101 129.7(2) . . ?
C110 Fe2 C103 147.9(2) . . ?
C110 Fe2 C104 115.5(2) . . ?
C110 Fe2 C105 107.8(2) . . ?
C110 Fe2 C107 68.6(2) . . ?
C110 Fe2 C108 67.9(2) . . ?
C110 Fe2 C109 40.3(2) . . ?
C11 P1 Rh1 117.43(16) . . ?
C21 P1 Rh1 123.02(15) . . ?
C21 P1 C11 97.9(2) . . ?
C51 P1 Rh1 108.14(15) . . ?
C51 P1 C11 102.8(2) . . ?
C51 P1 C21 105.3(2) . . ?
C31 P2 Rh2 107.90(15) . . ?
C41 P2 Rh2 115.65(16) . . ?
C41 P2 C31 103.2(2) . . ?
C57 P2 Rh2 124.12(15) . . ?
C57 P2 C31 100.4(2) . . ?
C57 P2 C41 102.8(2) . . ?
C61 P3 Rh1 114.10(14) . . ?
C61 P3 C71 103.3(2) . . ?
C71 P3 Rh1 113.13(17) . . ?
C106 P3 Rh1 120.55(16) . . ?
C106 P3 C61 101.7(2) . . ?
C106 P3 C71 102.0(2) . . ?
C81 P4 Rh2 116.71(15) . . ?
C91 P4 Rh2 109.41(16) . . ?
C91 P4 C81 104.6(2) . . ?
C102 P4 Rh2 121.31(15) . . ?
C102 P4 C81 100.9(2) . . ?
C102 P4 C91 101.7(2) . . ?
Rh2 C1 Rh1 168.4(3) . . ?
C12 C11 P1 118.4(4) . . ?
C12 C11 C16 118.8(4) . . ?
C16 C11 P1 122.7(4) . . ?
C11 C12 H12 120.2 . . ?
C11 C12 C13 119.7(6) . . ?
C13 C12 H12 120.2 . . ?
C12 C13 H13 119.9 . . ?
C14 C13 C12 120.2(6) . . ?
C14 C13 H13 119.9 . . ?
C13 C14 H14 119.6 . . ?
C15 C14 C13 120.9(5) . . ?
C15 C14 H14 119.6 . . ?
C14 C15 H15 120.3 . . ?
C14 C15 C16 119.3(6) . . ?
C16 C15 H15 120.3 . . ?
C11 C16 C15 121.1(5) . . ?
C11 C16 H16 119.5 . . ?
C15 C16 H16 119.5 . . ?
C22 C21 P1 121.2(4) . . ?
C26 C21 P1 120.4(4) . . ?
C26 C21 C22 118.0(4) . . ?
C21 C22 H22 119.3 . . ?
C23 C22 C21 121.3(5) . . ?
C23 C22 H22 119.3 . . ?
C22 C23 H23 119.9 . . ?
C22 C23 C24 120.1(5) . . ?
C24 C23 H23 119.9 . . ?
C23 C24 H24 120.1 . . ?
C25 C24 C23 119.7(5) . . ?
C25 C24 H24 120.1 . . ?
C24 C25 H25 120.0 . . ?
C24 C25 C26 120.1(5) . . ?
C26 C25 H25 120.0 . . ?
C21 C26 C25 120.8(5) . . ?
C21 C26 H26 119.6 . . ?
C25 C26 H26 119.6 . . ?
C32 C31 P2 119.3(4) . . ?
C36 C31 P2 121.9(4) . . ?
C36 C31 C32 118.8(4) . . ?
C31 C32 H32 119.8 . . ?
C33 C32 C31 120.4(5) . . ?
C33 C32 H32 119.8 . . ?
C32 C33 H33 120.0 . . ?
C34 C33 C32 120.0(5) . . ?
C34 C33 H33 120.0 . . ?
C33 C34 H34 119.8 . . ?
C33 C34 C35 120.5(5) . . ?
C35 C34 H34 119.8 . . ?
C34 C35 H35 119.9 . . ?
C34 C35 C36 120.1(5) . . ?
C36 C35 H35 119.9 . . ?
C31 C36 H36 119.9 . . ?
C35 C36 C31 120.1(5) . . ?
C35 C36 H36 119.9 . . ?
C42 C41 P2 118.6(4) . . ?
C46 C41 P2 122.1(4) . . ?
C46 C41 C42 119.4(5) . . ?
C41 C42 H42 120.0 . . ?
C43 C42 C41 119.9(5) . . ?
C43 C42 H42 120.0 . . ?
C42 C43 H43 119.9 . . ?
C44 C43 C42 120.1(5) . . ?
C44 C43 H43 119.9 . . ?
C43 C44 H44 119.8 . . ?
C43 C44 C45 120.4(5) . . ?
C45 C44 H44 119.8 . . ?
C44 C45 H45 120.2 . . ?
C46 C45 C44 119.6(5) . . ?
C46 C45 H45 120.2 . . ?
C41 C46 H46 119.7 . . ?
C45 C46 C41 120.6(5) . . ?
C45 C46 H46 119.7 . . ?
P1 C51 Fe1 129.3(2) . . ?
C52 C51 Fe1 69.1(3) . . ?
C52 C51 P1 129.8(4) . . ?
C52 C51 C55 107.3(4) . . ?
C55 C51 Fe1 69.0(3) . . ?
C55 C51 P1 122.9(4) . . ?
Fe1 C52 H52 125.7 . . ?
C51 C52 Fe1 69.8(3) . . ?
C51 C52 H52 126.1 . . ?
C53 C52 Fe1 70.0(3) . . ?
C53 C52 C51 107.8(5) . . ?
C53 C52 H52 126.1 . . ?
Fe1 C53 H53 126.5 . . ?
C52 C53 Fe1 69.7(3) . . ?
C52 C53 H53 125.6 . . ?
C54 C53 Fe1 69.7(3) . . ?
C54 C53 C52 108.8(5) . . ?
C54 C53 H53 125.6 . . ?
Fe1 C54 H54 126.2 . . ?
C53 C54 Fe1 70.1(3) . . ?
C53 C54 H54 125.6 . . ?
C53 C54 C55 108.9(5) . . ?
C55 C54 Fe1 69.7(3) . . ?
C55 C54 H54 125.6 . . ?
Fe1 C55 H55 125.6 . . ?
C51 C55 Fe1 69.9(2) . . ?
C51 C55 H55 126.4 . . ?
C54 C55 Fe1 69.7(3) . . ?
C54 C55 C51 107.2(5) . . ?
C54 C55 H55 126.4 . . ?
Fe1 C56 H56 125.5 . . ?
C57 C56 Fe1 69.7(2) . . ?
C57 C56 H56 126.2 . . ?
C60 C56 Fe1 70.2(3) . . ?
C60 C56 H56 126.2 . . ?
C60 C56 C57 107.6(4) . . ?
P2 C57 Fe1 135.2(2) . . ?
C56 C57 Fe1 69.2(2) . . ?
C56 C57 P2 126.5(3) . . ?
C56 C57 C58 107.1(4) . . ?
C58 C57 Fe1 70.2(2) . . ?
C58 C57 P2 125.3(3) . . ?
Fe1 C58 H58 126.6 . . ?
C57 C58 Fe1 69.0(3) . . ?
C57 C58 H58 125.8 . . ?
C59 C58 Fe1 70.1(3) . . ?
C59 C58 C57 108.3(4) . . ?
C59 C58 H58 125.8 . . ?
Fe1 C59 H59 126.3 . . ?
C58 C59 Fe1 70.0(3) . . ?
C58 C59 H59 125.8 . . ?
C58 C59 C60 108.5(4) . . ?
C60 C59 Fe1 69.6(3) . . ?
C60 C59 H59 125.8 . . ?
Fe1 C60 H60 126.3 . . ?
C56 C60 Fe1 69.1(3) . . ?
C56 C60 H60 125.8 . . ?
C59 C60 Fe1 70.4(3) . . ?
C59 C60 C56 108.5(4) . . ?
C59 C60 H60 125.8 . . ?
C62 C61 P3 120.4(3) . . ?
C66 C61 P3 121.7(3) . . ?
C66 C61 C62 117.9(4) . . ?
C61 C62 H62 119.8 . . ?
C63 C62 C61 120.5(4) . . ?
C63 C62 H62 119.8 . . ?
C62 C63 H63 119.5 . . ?
C64 C63 C62 121.1(5) . . ?
C64 C63 H63 119.5 . . ?
C63 C64 H64 120.5 . . ?
C63 C64 C65 119.0(5) . . ?
C65 C64 H64 120.5 . . ?
C64 C65 H65 119.8 . . ?
C64 C65 C66 120.4(5) . . ?
C66 C65 H65 119.8 . . ?
C61 C66 C65 121.1(4) . . ?
C61 C66 H66 119.5 . . ?
C65 C66 H66 119.5 . . ?
C72 C71 P3 118.3(4) . . ?
C76 C71 P3 121.9(4) . . ?
C76 C71 C72 119.7(5) . . ?
C71 C72 H72 120.2 . . ?
C73 C72 C71 119.5(6) . . ?
C73 C72 H72 120.2 . . ?
C72 C73 H73 119.6 . . ?
C74 C73 C72 120.7(6) . . ?
C74 C73 H73 119.6 . . ?
C73 C74 H74 119.8 . . ?
C73 C74 C75 120.4(6) . . ?
C75 C74 H74 119.8 . . ?
C74 C75 H75 120.0 . . ?
C74 C75 C76 120.0(6) . . ?
C76 C75 H75 120.0 . . ?
C71 C76 C75 119.6(5) . . ?
C71 C76 H76 120.2 . . ?
C75 C76 H76 120.2 . . ?
C82 C81 P4 121.2(4) . . ?
C86 C81 P4 119.9(4) . . ?
C86 C81 C82 118.9(4) . . ?
C81 C82 H82 120.0 . . ?
C83 C82 C81 120.0(5) . . ?
C83 C82 H82 120.0 . . ?
C82 C83 H83 119.8 . . ?
C84 C83 C82 120.4(5) . . ?
C84 C83 H83 119.8 . . ?
C83 C84 H84 119.9 . . ?
C85 C84 C83 120.1(5) . . ?
C85 C84 H84 119.9 . . ?
C84 C85 H85 120.1 . . ?
C84 C85 C86 119.8(5) . . ?
C86 C85 H85 120.1 . . ?
C81 C86 C85 120.7(5) . . ?
C81 C86 H86 119.7 . . ?
C85 C86 H86 119.7 . . ?
C92 C91 P4 119.7(3) . . ?
C92 C91 C96 118.9(4) . . ?
C96 C91 P4 121.3(4) . . ?
C91 C92 H92 119.7 . . ?
C93 C92 C91 120.6(5) . . ?
C93 C92 H92 119.7 . . ?
C92 C93 H93 120.0 . . ?
C92 C93 C94 119.9(5) . . ?
C94 C93 H93 120.0 . . ?
C93 C94 H94 119.9 . . ?
C95 C94 C93 120.1(4) . . ?
C95 C94 H94 119.9 . . ?
C94 C95 H95 120.0 . . ?
C94 C95 C96 120.1(5) . . ?
C96 C95 H95 120.0 . . ?
C91 C96 H96 119.8 . . ?
C95 C96 C91 120.4(5) . . ?
C95 C96 H96 119.8 . . ?
Fe2 C101 H101 126.4 . . ?
C102 C101 Fe2 68.8(3) . . ?
C102 C101 H101 125.9 . . ?
C105 C101 Fe2 70.5(3) . . ?
C105 C101 H101 125.9 . . ?
C105 C101 C102 108.3(4) . . ?
P4 C102 Fe2 125.4(3) . . ?
C101 C102 Fe2 70.0(3) . . ?
C101 C102 P4 126.7(4) . . ?
C101 C102 C103 106.7(4) . . ?
C103 C102 Fe2 69.8(3) . . ?
C103 C102 P4 126.6(4) . . ?
Fe2 C103 H103 126.8 . . ?
C102 C103 Fe2 68.5(3) . . ?
C102 C103 H103 125.9 . . ?
C104 C103 Fe2 70.4(3) . . ?
C104 C103 C102 108.3(5) . . ?
C104 C103 H103 125.9 . . ?
Fe2 C104 H104 126.5 . . ?
C103 C104 Fe2 69.2(3) . . ?
C103 C104 H104 125.9 . . ?
C103 C104 C105 108.2(5) . . ?
C105 C104 Fe2 69.9(3) . . ?
C105 C104 H104 125.9 . . ?
Fe2 C105 H105 127.1 . . ?
C101 C105 Fe2 69.0(3) . . ?
C101 C105 H105 125.7 . . ?
C104 C105 Fe2 69.8(3) . . ?
C104 C105 C101 108.6(5) . . ?
C104 C105 H105 125.7 . . ?
P3 C106 Fe2 122.6(3) . . ?
C107 C106 Fe2 70.9(3) . . ?
C107 C106 P3 125.6(4) . . ?
C107 C106 C110 107.2(4) . . ?
C110 C106 Fe2 70.0(3) . . ?
C110 C106 P3 127.2(4) . . ?
Fe2 C107 H107 127.2 . . ?
C106 C107 Fe2 68.1(3) . . ?
C106 C107 H107 126.0 . . ?
C106 C107 C108 107.9(5) . . ?
C108 C107 Fe2 70.1(3) . . ?
C108 C107 H107 126.0 . . ?
Fe2 C108 H108 127.3 . . ?
C107 C108 Fe2 69.2(3) . . ?
C107 C108 H108 126.0 . . ?
C109 C108 Fe2 69.1(3) . . ?
C109 C108 C107 108.0(5) . . ?
C109 C108 H108 126.0 . . ?
Fe2 C109 H109 125.7 . . ?
C108 C109 Fe2 70.6(3) . . ?
C108 C109 H109 125.8 . . ?
C110 C109 Fe2 69.6(3) . . ?
C110 C109 C108 108.5(5) . . ?
C110 C109 H109 125.8 . . ?
Fe2 C110 H110 127.2 . . ?
C106 C110 Fe2 68.3(3) . . ?
C106 C110 H110 125.9 . . ?
C109 C110 Fe2 70.1(3) . . ?
C109 C110 C106 108.3(5) . . ?
C109 C110 H110 125.9 . . ?
Cl11 C111 Cl12 112.7(4) . . ?
Cl11 C111 H11A 109.0 . . ?
Cl11 C111 H11B 109.0 . . ?
Cl12 C111 H11A 109.0 . . ?
Cl12 C111 H11B 109.0 . . ?
H11A C111 H11B 107.8 . . ?
Cl21 C121 H12A 109.1 . . ?
Cl21 C121 H12B 109.1 . . ?
Cl22 C121 Cl21 112.4(14) . . ?
Cl22 C121 H12A 109.1 . . ?
Cl22 C121 H12B 109.1 . . ?
H12A C121 H12B 107.8 . . ?
Cl32 C122 H12C 108.8 . . ?
Cl32 C122 H12D 108.8 . . ?
Cl31 C122 Cl32 113.9(19) . . ?
Cl31 C122 H12C 108.8 . . ?
Cl31 C122 H12D 108.8 . . ?
H12C C122 H12D 107.7 . . ?

loop_
_geom_bond_atom_site_label_1
_geom_bond_atom_site_label_2
_geom_bond_distance
_geom_bond_site_symmetry_2
_geom_bond_publ_flag
Rh1 Cl1 2.3965(11) . ?
Rh1 P1 2.3239(12) . ?
Rh1 P3 2.3548(12) . ?
Rh1 C1 1.782(4) . ?
Rh2 Cl2 2.4262(12) . ?
Rh2 P2 2.3315(12) . ?
Rh2 P4 2.3590(12) . ?
Rh2 C1 1.767(4) . ?
Fe1 C51 2.051(4) . ?
Fe1 C52 2.042(5) . ?
Fe1 C53 2.046(5) . ?
Fe1 C54 2.040(5) . ?
Fe1 C55 2.040(4) . ?
Fe1 C56 2.031(4) . ?
Fe1 C57 2.037(4) . ?
Fe1 C58 2.053(5) . ?
Fe1 C59 2.056(5) . ?
Fe1 C60 2.045(5) . ?
Fe2 C101 2.030(5) . ?
Fe2 C102 2.014(5) . ?
Fe2 C103 2.032(5) . ?
Fe2 C104 2.048(6) . ?
Fe2 C105 2.049(6) . ?
Fe2 C106 2.005(5) . ?
Fe2 C107 2.042(5) . ?
Fe2 C108 2.055(6) . ?
Fe2 C109 2.035(5) . ?
Fe2 C110 2.028(5) . ?
P1 C11 1.839(4) . ?
P1 C21 1.823(5) . ?
P1 C51 1.810(5) . ?
P2 C31 1.836(4) . ?
P2 C41 1.836(5) . ?
P2 C57 1.805(4) . ?
P3 C61 1.831(5) . ?
P3 C71 1.831(5) . ?
P3 C106 1.801(4) . ?
P4 C81 1.837(5) . ?
P4 C91 1.825(4) . ?
P4 C102 1.804(5) . ?
C11 C12 1.369(7) . ?
C11 C16 1.379(7) . ?
C12 H12 0.9300 . ?
C12 C13 1.400(8) . ?
C13 H13 0.9300 . ?
C13 C14 1.360(9) . ?
C14 H14 0.9300 . ?
C14 C15 1.347(8) . ?
C15 H15 0.9300 . ?
C15 C16 1.390(7) . ?
C16 H16 0.9300 . ?
C21 C22 1.396(6) . ?
C21 C26 1.383(6) . ?
C22 H22 0.9300 . ?
C22 C23 1.366(7) . ?
C23 H23 0.9300 . ?
C23 C24 1.380(7) . ?
C24 H24 0.9300 . ?
C24 C25 1.377(7) . ?
C25 H25 0.9300 . ?
C25 C26 1.386(7) . ?
C26 H26 0.9300 . ?
C31 C32 1.393(7) . ?
C31 C36 1.389(7) . ?
C32 H32 0.9300 . ?
C32 C33 1.390(6) . ?
C33 H33 0.9300 . ?
C33 C34 1.360(8) . ?
C34 H34 0.9300 . ?
C34 C35 1.380(8) . ?
C35 H35 0.9300 . ?
C35 C36 1.387(7) . ?
C36 H36 0.9300 . ?
C41 C42 1.389(7) . ?
C41 C46 1.385(6) . ?
C42 H42 0.9300 . ?
C42 C43 1.388(7) . ?
C43 H43 0.9300 . ?
C43 C44 1.373(8) . ?
C44 H44 0.9300 . ?
C44 C45 1.384(8) . ?
C45 H45 0.9300 . ?
C45 C46 1.381(7) . ?
C46 H46 0.9300 . ?
C51 C52 1.435(7) . ?
C51 C55 1.437(7) . ?
C52 H52 0.9300 . ?
C52 C53 1.406(7) . ?
C53 H53 0.9300 . ?
C53 C54 1.403(8) . ?
C54 H54 0.9300 . ?
C54 C55 1.416(7) . ?
C55 H55 0.9300 . ?
C56 H56 0.9300 . ?
C56 C57 1.428(6) . ?
C56 C60 1.418(7) . ?
C57 C58 1.428(6) . ?
C58 H58 0.9300 . ?
C58 C59 1.402(7) . ?
C59 H59 0.9300 . ?
C59 C60 1.404(7) . ?
C60 H60 0.9300 . ?
C61 C62 1.394(6) . ?
C61 C66 1.383(6) . ?
C62 H62 0.9300 . ?
C62 C63 1.382(7) . ?
C63 H63 0.9300 . ?
C63 C64 1.368(7) . ?
C64 H64 0.9300 . ?
C64 C65 1.380(7) . ?
C65 H65 0.9300 . ?
C65 C66 1.383(7) . ?
C66 H66 0.9300 . ?
C71 C72 1.400(7) . ?
C71 C76 1.376(7) . ?
C72 H72 0.9300 . ?
C72 C73 1.381(7) . ?
C73 H73 0.9300 . ?
C73 C74 1.360(9) . ?
C74 H74 0.9300 . ?
C74 C75 1.373(9) . ?
C75 H75 0.9300 . ?
C75 C76 1.401(8) . ?
C76 H76 0.9300 . ?
C81 C82 1.392(7) . ?
C81 C86 1.383(7) . ?
C82 H82 0.9300 . ?
C82 C83 1.386(7) . ?
C83 H83 0.9300 . ?
C83 C84 1.376(8) . ?
C84 H84 0.9300 . ?
C84 C85 1.373(8) . ?
C85 H85 0.9300 . ?
C85 C86 1.391(7) . ?
C86 H86 0.9300 . ?
C91 C92 1.386(7) . ?
C91 C96 1.393(6) . ?
C92 H92 0.9300 . ?
C92 C93 1.382(6) . ?
C93 H93 0.9300 . ?
C93 C94 1.384(7) . ?
C94 H94 0.9300 . ?
C94 C95 1.374(7) . ?
C95 H95 0.9300 . ?
C95 C96 1.384(6) . ?
C96 H96 0.9300 . ?
C101 H101 0.9300 . ?
C101 C102 1.424(7) . ?
C101 C105 1.412(7) . ?
C102 C103 1.442(6) . ?
C103 H103 0.9300 . ?
C103 C104 1.407(8) . ?
C104 H104 0.9300 . ?
C104 C105 1.410(7) . ?
C105 H105 0.9300 . ?
C106 C107 1.415(7) . ?
C106 C110 1.435(7) . ?
C107 H107 0.9300 . ?
C107 C108 1.424(7) . ?
C108 H108 0.9300 . ?
C108 C109 1.411(9) . ?
C109 H109 0.9300 . ?
C109 C110 1.398(7) . ?
C110 H110 0.9300 . ?
Cl11 C111 1.737(6) . ?
Cl12 C111 1.748(6) . ?
C111 H11A 0.9700 . ?
C111 H11B 0.9700 . ?
Cl21 C121 1.81(3) . ?
Cl22 C121 1.63(2) . ?
C121 H12A 0.9700 . ?
C121 H12B 0.9700 . ?
Cl32 C122 1.74(3) . ?
Cl31 C122 1.60(3) . ?
C122 H12C 0.9700 . ?
C122 H12D 0.9700 . ?

loop_
_exptl_oxdiff_crystal_face_indexfrac_h
_exptl_oxdiff_crystal_face_indexfrac_k
_exptl_oxdiff_crystal_face_indexfrac_l
_exptl_oxdiff_crystal_face_x
_exptl_oxdiff_crystal_face_y
_exptl_oxdiff_crystal_face_z
1.9962 36.9907 3.9986 0.1831 -0.9489 0.2421
-1.9962 -36.9907 -3.9986 -0.1831 0.9489 -0.2421
-1.0001 -0.9932 25.9910 0.0545 -0.3622 -0.9395
1.0001 0.9932 -25.9910 -0.0545 0.3622 0.9395
17.9939 -7.9972 -0.9969 0.9457 0.2989 0.0170
-17.9939 7.9972 0.9969 -0.9457 -0.2989 -0.0170
